data_4080276
loop_
_publ_author_name
'Sobaczynski, Adam P.'
'Bauer, Tobias'
'Kempe, Rhett'

_publ_section_title
;
 Heterometallic Hydride Complexes of Rare-Earth Metals and Ruthenium
 through C--H Bond Activation
;
_journal_issue 5
_journal_name_full Organometallics
_journal_page_first 1363
_journal_paper_doi 10.1021/om301039g
_journal_volume 32
_journal_year 2013
_chemical_formula_sum 'C35 H41 P2 Ru Y'
_chemical_formula_weight 713.60
_chemical_name_systematic
;
 ?
;
_space_group_IT_number 2
_symmetry_cell_setting triclinic
_symmetry_space_group_name_Hall '-P 1'
_symmetry_space_group_name_H-M 'P -1'
_atom_sites_solution_hydrogens geom
_atom_sites_solution_primary direct
_atom_sites_solution_secondary difmap
_audit_creation_method SHELXL-97
_cell_angle_alpha 103.685(3)
_cell_angle_beta 113.818(3)
_cell_angle_gamma 105.650(3)
_cell_formula_units_Z 2
_cell_length_a 12.4160(5)
_cell_length_b 12.5160(5)
_cell_length_c 13.7560(5)
_cell_measurement_reflns_used 19285
_cell_measurement_temperature 293(2)
_cell_volume 1732.21(15)
_computing_cell_refinement X-AREA-STOE
_computing_data_collection X-AREA-STOE
_computing_data_reduction X-AREA-STOE
_computing_structure_refinement 'SHELXL-97 (Sheldrick, 2008)'
_computing_structure_solution SIR-97
_diffrn_ambient_temperature 293(2)
_diffrn_measured_fraction_theta_full 0.996
_diffrn_measured_fraction_theta_max 0.996
_diffrn_measurement_device_type STOE-IPDSII
_diffrn_measurement_method Omega-Scan
_diffrn_radiation_monochromator graphite
_diffrn_radiation_source 'fine-focus sealed tube'
_diffrn_radiation_type MoK\a
_diffrn_radiation_wavelength 0.71069
_diffrn_reflns_av_R_equivalents 0.0451
_diffrn_reflns_av_sigmaI/netI 0.0600
_diffrn_reflns_limit_h_max 13
_diffrn_reflns_limit_h_min -15
_diffrn_reflns_limit_k_max 14
_diffrn_reflns_limit_k_min -15
_diffrn_reflns_limit_l_max 16
_diffrn_reflns_limit_l_min 0
_diffrn_reflns_number 6432
_diffrn_reflns_theta_full 25.53
_diffrn_reflns_theta_max 25.53
_diffrn_reflns_theta_min 1.76
_exptl_absorpt_coefficient_mu 2.215
_exptl_absorpt_correction_T_max 0.7533
_exptl_absorpt_correction_T_min 0.6532
_exptl_absorpt_correction_type numerical
_exptl_crystal_colour yellow
_exptl_crystal_density_diffrn 1.368
_exptl_crystal_density_method 'not measured'
_exptl_crystal_description block
_exptl_crystal_F_000 728
_exptl_crystal_size_max 0.24
_exptl_crystal_size_mid 0.18
_exptl_crystal_size_min 0.13
_platon_squeeze_details
;
;
_refine_diff_density_max 0.535
_refine_diff_density_min -0.272
_refine_diff_density_rms 0.070
_refine_ls_extinction_method none
_refine_ls_goodness_of_fit_ref 0.797
_refine_ls_hydrogen_treatment mixed
_refine_ls_matrix_type full
_refine_ls_number_parameters 360
_refine_ls_number_reflns 6432
_refine_ls_number_restraints 0
_refine_ls_restrained_S_all 0.797
_refine_ls_R_factor_all 0.0443
_refine_ls_R_factor_gt 0.0275
_refine_ls_shift/su_max 0.001
_refine_ls_shift/su_mean 0.000
_refine_ls_structure_factor_coef Fsqd
_refine_ls_weighting_details 'calc w=1/[\s^2^(Fo^2^)+(0.0276P)^2^+0.0000P] where P=(Fo^2^+2Fc^2^)/3'
_refine_ls_weighting_scheme calc
_refine_ls_wR_factor_gt 0.0532
_refine_ls_wR_factor_ref 0.0555
_reflns_number_gt 4627
_reflns_number_total 6432
_reflns_threshold_expression >2\s(I)
_cod_data_source_file om301039g_si_002.cif
_cod_data_source_block t357apsqma
_cod_original_cell_volume 1732.21(14)
_cod_original_sg_symbol_H-M P-1
_cod_database_code 4080276
_cell_measurement_2theta_min 3.52
_cell_measurement_2theta_max 51.85

loop_
_symmetry_equiv_pos_as_xyz
'x, y, z'
'-x, -y, -z'

loop_
_atom_site_label
_atom_site_type_symbol
_atom_site_fract_x
_atom_site_fract_y
_atom_site_fract_z
_atom_site_U_iso_or_equiv
_atom_site_adp_type
_atom_site_occupancy
_atom_site_symmetry_multiplicity
_atom_site_calc_flag
_atom_site_refinement_flags
C1 C 0.6877(3) 0.4693(3) 0.5263(2) 0.0300(7) Uani 1 1 d .
H1 H 0.7177 0.4592 0.5958 0.036 Uiso 1 1 calc R
C2 C 0.7651(3) 0.5328(3) 0.4896(3) 0.0301(7) Uani 1 1 d .
H2 H 0.8547 0.5720 0.5303 0.036 Uiso 1 1 calc R
C3 C 0.6806(3) 0.5260(3) 0.3783(3) 0.0270(7) Uani 1 1 d .
H3 H 0.7067 0.5600 0.3341 0.032 Uiso 1 1 calc R
C4 C 0.5507(3) 0.4590(2) 0.3459(2) 0.0244(6) Uani 1 1 d .
C5 C 0.5561(3) 0.4231(3) 0.4394(2) 0.0279(7) Uani 1 1 d .
H5 H 0.4855 0.3775 0.4423 0.033 Uiso 1 1 calc R
C6 C 0.4317(3) 0.4424(3) 0.2444(2) 0.0254(6) Uani 1 1 d .
C7 C 0.3202(3) 0.3426(3) 0.1899(3) 0.0261(7) Uani 1 1 d .
C8 C 0.2032(3) 0.3436(3) 0.0996(3) 0.0285(7) Uani 1 1 d .
C9 C 0.0989(3) 0.3405(3) 0.1166(3) 0.0349(7) Uani 1 1 d .
H9 H 0.1024 0.3358 0.1842 0.042 Uiso 1 1 calc R
C10 C -0.0095(3) 0.3442(3) 0.0346(3) 0.0425(9) Uani 1 1 d .
H10 H -0.0768 0.3435 0.0488 0.051 Uiso 1 1 calc R
C11 C -0.0192(3) 0.3489(3) -0.0674(3) 0.0436(9) Uani 1 1 d .
H11 H -0.0922 0.3513 -0.1221 0.052 Uiso 1 1 calc R
C12 C 0.0816(3) 0.3500(3) -0.0867(3) 0.0412(8) Uani 1 1 d .
H12 H 0.0761 0.3525 -0.1555 0.049 Uiso 1 1 calc R
C13 C 0.1909(3) 0.3475(3) -0.0051(3) 0.0350(8) Uani 1 1 d .
H13 H 0.2577 0.3483 -0.0201 0.042 Uiso 1 1 calc R
C14 C 0.8683(4) 0.2073(4) 0.4131(3) 0.0485(9) Uani 1 1 d .
H14A H 0.9488 0.2766 0.4698 0.058 Uiso 1 1 calc R
H14B H 0.8802 0.1349 0.4182 0.058 Uiso 1 1 calc R
C15 C 0.8319(4) 0.2045(3) 0.2923(3) 0.0475(9) Uani 1 1 d .
H15A H 0.7668 0.1254 0.2347 0.057 Uiso 1 1 calc R
H15B H 0.9072 0.2209 0.2828 0.057 Uiso 1 1 calc R
C16 C 0.9114(3) 0.4531(3) 0.3196(3) 0.0382(8) Uani 1 1 d .
H16A H 0.9552 0.4333 0.2790 0.057 Uiso 1 1 calc R
H16B H 0.9684 0.4812 0.4011 0.057 Uiso 1 1 calc R
H16C H 0.8854 0.5152 0.3028 0.057 Uiso 1 1 calc R
C17 C 0.6896(3) 0.2811(3) 0.1194(3) 0.0420(8) Uani 1 1 d .
H17A H 0.6584 0.3407 0.1031 0.063 Uiso 1 1 calc R
H17B H 0.6183 0.2034 0.0806 0.063 Uiso 1 1 calc R
H17C H 0.7499 0.2789 0.0928 0.063 Uiso 1 1 calc R
C18 C 0.8118(3) 0.2559(3) 0.5974(3) 0.0424(8) Uani 1 1 d .
H18A H 0.7465 0.2485 0.6190 0.064 Uiso 1 1 calc R
H18B H 0.8760 0.3375 0.6376 0.064 Uiso 1 1 calc R
H18C H 0.8516 0.2025 0.6173 0.064 Uiso 1 1 calc R
C19 C 0.6335(4) 0.0590(3) 0.3893(3) 0.0490(9) Uani 1 1 d .
H19A H 0.6830 0.0174 0.4230 0.073 Uiso 1 1 calc R
H19B H 0.5943 0.0235 0.3068 0.073 Uiso 1 1 calc R
H19C H 0.5674 0.0526 0.4098 0.073 Uiso 1 1 calc R
C20 C 0.3521(3) 0.1495(3) 0.4078(3) 0.0361(8) Uani 1 1 d .
H20 H 0.4329 0.1891 0.4743 0.043 Uiso 1 1 calc R
C21 C 0.2641(3) 0.1993(3) 0.3665(3) 0.0356(8) Uani 1 1 d .
H21 H 0.2759 0.2782 0.4008 0.043 Uiso 1 1 calc R
C22 C 0.1543(3) 0.1098(3) 0.2639(3) 0.0370(8) Uani 1 1 d .
H22 H 0.0812 0.1193 0.2182 0.044 Uiso 1 1 calc R
C23 C 0.1746(3) 0.0044(3) 0.2429(3) 0.0386(8) Uani 1 1 d .
H23 H 0.1169 -0.0691 0.1811 0.046 Uiso 1 1 calc R
C24 C 0.2965(3) 0.0283(3) 0.3306(3) 0.0382(8) Uani 1 1 d .
H24 H 0.3345 -0.0263 0.3371 0.046 Uiso 1 1 calc R
C25 C 0.3840(3) 0.0290(3) 0.0576(3) 0.0337(7) Uani 1 1 d .
H25 H 0.4664 0.0303 0.0848 0.040 Uiso 1 1 calc R
C26 C 0.2803(3) -0.0517(3) 0.0563(3) 0.0325(7) Uani 1 1 d .
H26 H 0.2817 -0.1131 0.0833 0.039 Uiso 1 1 calc R
C27 C 0.1736(3) -0.0241(3) 0.0073(3) 0.0355(7) Uani 1 1 d .
H27 H 0.0917 -0.0643 -0.0045 0.043 Uiso 1 1 calc R
C28 C 0.2122(3) 0.0746(3) -0.0206(3) 0.0373(8) Uani 1 1 d .
H28 H 0.1604 0.1118 -0.0540 0.045 Uiso 1 1 calc R
C29 C 0.3418(3) 0.1077(3) 0.0105(3) 0.0354(8) Uani 1 1 d .
H29 H 0.3915 0.1709 0.0016 0.042 Uiso 1 1 calc R
C30 C 0.4472(3) 0.5518(3) 0.2148(2) 0.0256(6) Uani 1 1 d .
C31 C 0.4020(3) 0.6351(3) 0.2484(3) 0.0351(7) Uani 1 1 d .
H31 H 0.3598 0.6232 0.2900 0.042 Uiso 1 1 calc R
C32 C 0.4186(4) 0.7357(3) 0.2213(3) 0.0409(8) Uani 1 1 d .
H32 H 0.3877 0.7907 0.2450 0.049 Uiso 1 1 calc R
C33 C 0.4802(3) 0.7552(3) 0.1599(3) 0.0392(8) Uani 1 1 d .
H33 H 0.4920 0.8235 0.1425 0.047 Uiso 1 1 calc R
C34 C 0.5244(3) 0.6726(3) 0.1241(3) 0.0399(8) Uani 1 1 d .
H34 H 0.5654 0.6845 0.0816 0.048 Uiso 1 1 calc R
C35 C 0.5082(3) 0.5720(3) 0.1512(3) 0.0344(7) Uani 1 1 d .
H35 H 0.5384 0.5169 0.1265 0.041 Uiso 1 1 calc R
P1 P 0.73867(8) 0.21664(7) 0.44274(7) 0.03071(18) Uani 1 1 d .
P2 P 0.76907(8) 0.31925(7) 0.27353(7) 0.03002(18) Uani 1 1 d .
Y1 Y 0.34126(3) 0.15892(3) 0.21102(3) 0.02610(8) Uani 1 1 d .
Ru1 Ru 0.65980(2) 0.33872(2) 0.36811(2) 0.02399(7) Uani 1 1 d .
H1RU H 0.562(2) 0.225(2) 0.268(2) 0.015(7) Uiso 1 1 d .

loop_
_atom_site_aniso_label
_atom_site_aniso_U_11
_atom_site_aniso_U_22
_atom_site_aniso_U_33
_atom_site_aniso_U_23
_atom_site_aniso_U_13
_atom_site_aniso_U_12
C1 0.0418(19) 0.0291(16) 0.0222(15) 0.0079(13) 0.0166(14) 0.0199(15)
C2 0.0289(17) 0.0232(15) 0.0299(16) 0.0058(13) 0.0105(14) 0.0100(13)
C3 0.0316(18) 0.0219(15) 0.0345(17) 0.0136(13) 0.0194(15) 0.0137(14)
C4 0.0283(16) 0.0214(14) 0.0296(16) 0.0110(12) 0.0165(14) 0.0147(13)
C5 0.0370(18) 0.0239(15) 0.0284(16) 0.0110(13) 0.0193(14) 0.0149(14)
C6 0.0291(16) 0.0267(15) 0.0283(15) 0.0136(13) 0.0176(13) 0.0148(13)
C7 0.0303(17) 0.0259(16) 0.0299(16) 0.0141(13) 0.0176(14) 0.0156(14)
C8 0.0263(16) 0.0212(15) 0.0341(17) 0.0106(13) 0.0121(14) 0.0094(13)
C9 0.0317(18) 0.0308(17) 0.0422(19) 0.0151(15) 0.0194(16) 0.0108(15)
C10 0.0288(19) 0.0371(19) 0.058(2) 0.0154(17) 0.0197(17) 0.0134(15)
C11 0.0312(19) 0.0319(18) 0.051(2) 0.0159(16) 0.0065(17) 0.0122(15)
C12 0.043(2) 0.0393(19) 0.0376(19) 0.0189(16) 0.0135(17) 0.0184(17)
C13 0.0344(18) 0.0368(18) 0.0364(18) 0.0183(15) 0.0168(15) 0.0163(15)
C14 0.054(2) 0.056(2) 0.067(3) 0.039(2) 0.038(2) 0.041(2)
C15 0.062(3) 0.050(2) 0.063(2) 0.028(2) 0.046(2) 0.039(2)
C16 0.0371(19) 0.048(2) 0.0345(18) 0.0167(16) 0.0202(16) 0.0198(17)
C17 0.045(2) 0.043(2) 0.0346(19) 0.0092(16) 0.0241(17) 0.0111(17)
C18 0.042(2) 0.041(2) 0.046(2) 0.0260(17) 0.0170(17) 0.0181(17)
C19 0.048(2) 0.0339(19) 0.059(2) 0.0190(18) 0.0184(19) 0.0214(17)
C20 0.0393(19) 0.0385(18) 0.0343(18) 0.0179(15) 0.0228(16) 0.0112(16)
C21 0.047(2) 0.0284(17) 0.044(2) 0.0148(15) 0.0337(18) 0.0145(15)
C22 0.038(2) 0.0407(19) 0.044(2) 0.0226(16) 0.0276(17) 0.0163(16)
C23 0.046(2) 0.0300(17) 0.0391(19) 0.0118(15) 0.0266(17) 0.0071(16)
C24 0.051(2) 0.0326(18) 0.051(2) 0.0258(16) 0.0352(19) 0.0218(16)
C25 0.0351(19) 0.0336(18) 0.0301(17) 0.0080(14) 0.0174(15) 0.0130(15)
C26 0.040(2) 0.0263(16) 0.0325(17) 0.0105(14) 0.0204(15) 0.0135(15)
C27 0.0334(18) 0.0324(17) 0.0346(18) 0.0091(14) 0.0172(15) 0.0083(15)
C28 0.041(2) 0.0335(18) 0.0302(17) 0.0118(14) 0.0128(15) 0.0148(16)
C29 0.046(2) 0.0267(16) 0.0297(17) 0.0104(14) 0.0200(16) 0.0083(15)
C30 0.0245(16) 0.0230(15) 0.0244(15) 0.0089(12) 0.0086(13) 0.0088(12)
C31 0.047(2) 0.0293(17) 0.0420(19) 0.0172(15) 0.0288(17) 0.0199(15)
C32 0.058(2) 0.0311(18) 0.045(2) 0.0191(16) 0.0277(18) 0.0276(17)
C33 0.051(2) 0.0284(17) 0.0337(18) 0.0164(14) 0.0162(16) 0.0143(16)
C34 0.050(2) 0.0407(19) 0.0396(19) 0.0237(16) 0.0270(17) 0.0191(17)
C35 0.0401(19) 0.0378(18) 0.0374(18) 0.0199(15) 0.0236(16) 0.0216(16)
P1 0.0322(5) 0.0302(4) 0.0361(5) 0.0177(4) 0.0173(4) 0.0172(4)
P2 0.0340(5) 0.0329(4) 0.0296(4) 0.0123(4) 0.0190(4) 0.0177(4)
Y1 0.03102(19) 0.02330(16) 0.02866(17) 0.01228(14) 0.01728(15) 0.01203(14)
Ru1 0.02721(15) 0.02395(14) 0.02358(14) 0.00992(11) 0.01295(12) 0.01342(11)

loop_
_atom_type_symbol
_atom_type_description
_atom_type_scat_dispersion_real
_atom_type_scat_dispersion_imag
_atom_type_scat_source
C C 0.0033 0.0016 'International Tables Vol C Tables 4.2.6.8 and 6.1.1.4'
H H 0.0000 0.0000 'International Tables Vol C Tables 4.2.6.8 and 6.1.1.4'
P P 0.1023 0.0942 'International Tables Vol C Tables 4.2.6.8 and 6.1.1.4'
Y Y -2.7962 3.5667 'International Tables Vol C Tables 4.2.6.8 and 6.1.1.4'
Ru Ru -1.2594 0.8363 'International Tables Vol C Tables 4.2.6.8 and 6.1.1.4'

loop_
_geom_angle_atom_site_label_1
_geom_angle_atom_site_label_2
_geom_angle_atom_site_label_3
_geom_angle
C2 C1 C5 108.7(3)
C2 C1 Ru1 72.26(17)
C5 C1 Ru1 72.01(16)
C1 C2 C3 107.4(3)
C1 C2 Ru1 70.94(16)
C3 C2 Ru1 71.97(16)
C4 C3 C2 109.4(3)
C4 C3 Ru1 72.66(16)
C2 C3 Ru1 70.88(16)
C3 C4 C5 106.2(3)
C3 C4 C6 127.4(3)
C5 C4 C6 125.9(3)
C3 C4 Ru1 70.76(16)
C5 C4 Ru1 69.84(16)
C6 C4 Ru1 130.1(2)
C1 C5 C4 108.4(3)
C1 C5 Ru1 70.80(17)
C4 C5 Ru1 72.87(16)
C7 C6 C4 123.2(3)
C7 C6 C30 124.2(3)
C4 C6 C30 112.5(2)
C6 C7 C8 118.0(3)
C6 C7 Y1 115.8(2)
C8 C7 Y1 124.1(2)
C9 C8 C13 116.7(3)
C9 C8 C7 120.5(3)
C13 C8 C7 122.8(3)
C10 C9 C8 121.3(3)
C11 C10 C9 121.0(3)
C10 C11 C12 118.6(3)
C11 C12 C13 120.9(3)
C12 C13 C8 121.4(3)
C15 C14 P1 109.0(2)
C14 C15 P2 108.6(2)
C21 C20 C24 107.6(3)
C21 C20 Y1 74.40(18)
C24 C20 Y1 74.71(18)
C20 C21 C22 108.3(3)
C20 C21 Y1 75.51(18)
C22 C21 Y1 74.36(18)
C23 C22 C21 107.8(3)
C23 C22 Y1 75.52(19)
C21 C22 Y1 75.10(18)
C24 C23 C22 108.2(3)
C24 C23 Y1 75.12(18)
C22 C23 Y1 74.22(18)
C23 C24 C20 108.1(3)
C23 C24 Y1 74.75(18)
C20 C24 Y1 74.89(17)
C26 C25 C29 107.8(3)
C26 C25 Y1 73.95(18)
C29 C25 Y1 75.33(19)
C25 C26 C27 108.1(3)
C25 C26 Y1 75.60(18)
C27 C26 Y1 75.40(18)
C28 C27 C26 107.9(3)
C28 C27 Y1 75.53(18)
C26 C27 Y1 74.04(18)
C29 C28 C27 108.2(3)
C29 C28 Y1 74.93(18)
C27 C28 Y1 74.15(18)
C28 C29 C25 108.0(3)
C28 C29 Y1 74.96(19)
C25 C29 Y1 74.26(18)
C31 C30 C35 117.6(3)
C31 C30 C6 122.1(3)
C35 C30 C6 120.3(3)
C30 C31 C32 121.1(3)
C33 C32 C31 120.7(3)
C32 C33 C34 119.2(3)
C33 C34 C35 120.3(3)
C34 C35 C30 121.1(3)
C19 P1 C18 100.38(17)
C19 P1 C14 102.22(18)
C18 P1 C14 103.42(18)
C19 P1 Ru1 119.43(12)
C18 P1 Ru1 119.22(12)
C14 P1 Ru1 109.82(12)
C17 P2 C16 99.35(16)
C17 P2 C15 104.57(17)
C16 P2 C15 103.89(17)
C17 P2 Ru1 119.80(12)
C16 P2 Ru1 116.09(11)
C15 P2 Ru1 111.24(12)
C7 Y1 C26 131.40(10)
C7 Y1 C22 92.23(10)
C26 Y1 C22 102.89(10)
C7 Y1 C27 107.37(10)
C26 Y1 C27 30.55(10)
C22 Y1 C27 86.83(10)
C7 Y1 C25 115.62(10)
C26 Y1 C25 30.45(10)
C22 Y1 C25 133.10(10)
C27 Y1 C25 50.24(10)
C7 Y1 C21 86.46(10)
C26 Y1 C21 127.54(10)
C22 Y1 C21 30.55(10)
C27 Y1 C21 117.17(10)
C25 Y1 C21 156.29(10)
C7 Y1 C23 121.69(10)
C26 Y1 C23 77.63(10)
C22 Y1 C23 30.27(10)
C27 Y1 C23 72.69(10)
C25 Y1 C23 107.60(10)
C21 Y1 C23 50.02(10)
C7 Y1 C29 86.14(10)
C26 Y1 C29 50.23(10)
C22 Y1 C29 133.33(11)
C27 Y1 C29 50.03(10)
C25 Y1 C29 30.41(10)
C21 Y1 C29 161.74(11)
C23 Y1 C29 122.25(10)
C7 Y1 C28 81.49(10)
C26 Y1 C28 50.21(10)
C22 Y1 C28 103.52(11)
C27 Y1 C28 30.32(10)
C25 Y1 C28 50.04(11)
C21 Y1 C28 131.96(11)
C23 Y1 C28 99.53(10)
C29 Y1 C28 30.11(10)
C7 Y1 C24 136.29(10)
C26 Y1 C24 84.12(10)
C22 Y1 C24 49.99(11)
C27 Y1 C24 93.26(10)
C25 Y1 C24 107.28(10)
C21 Y1 C24 49.90(10)
C23 Y1 C24 30.14(10)
C29 Y1 C24 134.26(10)
C28 Y1 C24 123.36(10)
C7 Y1 C20 111.01(10)
C26 Y1 C20 114.10(10)
C22 Y1 C20 50.15(11)
C27 Y1 C20 121.64(10)
C25 Y1 C20 132.61(10)
C21 Y1 C20 30.10(10)
C23 Y1 C20 50.03(10)
C29 Y1 C20 162.83(10)
C28 Y1 C20 149.49(10)
C24 Y1 C20 30.41(10)
C7 Y1 Ru1 83.83(7)
C26 Y1 Ru1 114.56(7)
C22 Y1 Ru1 133.07(7)
C27 Y1 Ru1 138.93(7)
C25 Y1 Ru1 89.01(7)
C21 Y1 Ru1 102.59(7)
C23 Y1 Ru1 135.13(8)
C29 Y1 Ru1 93.17(7)
C28 Y1 Ru1 121.84(7)
C24 Y1 Ru1 105.52(8)
C20 Y1 Ru1 87.86(7)
C1 Ru1 C5 37.19(11)
C1 Ru1 C2 36.80(11)
C5 Ru1 C2 61.82(11)
C1 Ru1 P2 138.18(9)
C5 Ru1 P2 155.86(8)
C2 Ru1 P2 103.58(9)
C1 Ru1 C3 61.51(11)
C5 Ru1 C3 61.37(11)
C2 Ru1 C3 37.15(11)
P2 Ru1 C3 95.15(8)
C1 Ru1 P1 99.52(8)
C5 Ru1 P1 118.87(8)
C2 Ru1 P1 113.45(8)
P2 Ru1 P1 84.00(3)
C3 Ru1 P1 149.58(8)
C1 Ru1 C4 62.17(11)
C5 Ru1 C4 37.28(10)
C2 Ru1 C4 62.04(11)
P2 Ru1 C4 119.86(8)
C3 Ru1 C4 36.57(10)
P1 Ru1 C4 156.07(8)
C1 Ru1 Y1 105.68(8)
C5 Ru1 Y1 71.06(8)
C2 Ru1 Y1 130.73(8)
P2 Ru1 Y1 114.60(2)
C3 Ru1 Y1 107.01(8)
P1 Ru1 Y1 100.83(2)
C4 Ru1 Y1 72.15(7)

loop_
_geom_bond_atom_site_label_1
_geom_bond_atom_site_label_2
_geom_bond_distance
C1 C2 1.407(4)
C1 C5 1.421(4)
C1 Ru1 2.220(3)
C2 C3 1.430(4)
C2 Ru1 2.237(3)
C3 C4 1.421(4)
C3 Ru1 2.251(3)
C4 C5 1.442(4)
C4 C6 1.485(4)
C4 Ru1 2.276(3)
C5 Ru1 2.235(3)
C6 C7 1.351(4)
C6 C30 1.504(4)
C7 C8 1.487(4)
C7 Y1 2.454(3)
C8 C9 1.397(4)
C8 C13 1.400(4)
C9 C10 1.385(5)
C10 C11 1.376(5)
C11 C12 1.377(5)
C12 C13 1.383(4)
C14 C15 1.525(5)
C14 P1 1.838(4)
C15 P2 1.831(3)
C16 P2 1.824(3)
C17 P2 1.809(3)
C18 P1 1.815(3)
C19 P1 1.813(3)
C20 C21 1.392(5)
C20 C24 1.409(5)
C20 Y1 2.688(3)
C21 C22 1.406(5)
C21 Y1 2.674(3)
C22 C23 1.396(5)
C22 Y1 2.664(3)
C23 C24 1.395(5)
C23 Y1 2.681(3)
C24 Y1 2.686(3)
C25 C26 1.397(5)
C25 C29 1.404(5)
C25 Y1 2.670(3)
C26 C27 1.401(5)
C26 Y1 2.649(3)
C27 C28 1.399(4)
C27 Y1 2.667(3)
C28 C29 1.394(5)
C28 Y1 2.684(3)
C29 Y1 2.684(3)
C30 C31 1.382(4)
C30 C35 1.393(4)
C31 C32 1.383(4)
C32 C33 1.370(5)
C33 C34 1.378(5)
C34 C35 1.381(4)
P1 Ru1 2.2550(8)
P2 Ru1 2.2465(8)
Y1 Ru1 3.3720(5)

loop_
_platon_squeeze_void_nr
_platon_squeeze_void_average_x
_platon_squeeze_void_average_y
_platon_squeeze_void_average_z
_platon_squeeze_void_volume
_platon_squeeze_void_count_electrons
_platon_squeeze_void_content
1 0.500 1.000 1.000 197 50 ' '
